data_4315835
loop_
_publ_author_name
'Jincai Wu'
'Xiaobo Pan'
'Ning Tang'
'Chu-Chieh Lin'

_publ_section_title
;
 Bulky Bisphenol Ligand-Supported Aluminum-Sodium Inverse Crown Ether
 Complex
;
_journal_name_full 'Inorganic Chemistry'
_journal_page_first 5362
_journal_page_last 5364
_journal_paper_doi 10.1021/ic1006555
_journal_volume 49
_journal_year 2010
_chemical_formula_sum 'C70 H110 Al2 Na2 O7'
_chemical_formula_weight 1163.52
_chemical_name_systematic
; 
 ? 
;
_space_group_IT_number 14
_symmetry_cell_setting monoclinic
_symmetry_space_group_name_Hall '-P 2ybc'
_symmetry_space_group_name_H-M 'P 1 21/c 1'
_atom_sites_solution_hydrogens geom
_atom_sites_solution_primary direct
_atom_sites_solution_secondary difmap
_audit_creation_method SHELXL-97
_cell_angle_alpha 90.00
_cell_angle_beta 108.869(4)
_cell_angle_gamma 90.00
_cell_formula_units_Z 4
_cell_length_a 26.3441(18)
_cell_length_b 11.1824(8)
_cell_length_c 25.9131(19)
_cell_measurement_temperature 293(2)
_cell_volume 7223.5(9)
_computing_cell_refinement 'Bruker SMART'
_computing_data_collection 'Bruker SMART'
_computing_data_reduction 'Bruker SAINT'
_computing_molecular_graphics 'Bruker SHELXTL'
_computing_publication_material 'Bruker SHELXTL'
_computing_structure_refinement 'SHELXL-97 (Sheldrick, 1997)'
_computing_structure_solution 'SHELXS-97 (Sheldrick, 1990)'
_diffrn_ambient_temperature 293(2)
_diffrn_measured_fraction_theta_full 0.997
_diffrn_measured_fraction_theta_max 0.997
_diffrn_measurement_device_type 'CCD area detector'
_diffrn_measurement_method 'phi and omega scans'
_diffrn_radiation_monochromator graphite
_diffrn_radiation_source 'fine-focus sealed tube'
_diffrn_radiation_type MoK\a
_diffrn_radiation_wavelength 0.71073
_diffrn_reflns_av_R_equivalents 0.1217
_diffrn_reflns_av_sigmaI/netI 0.1118
_diffrn_reflns_limit_h_max 25
_diffrn_reflns_limit_h_min -25
_diffrn_reflns_limit_k_max 10
_diffrn_reflns_limit_k_min -10
_diffrn_reflns_limit_l_max 25
_diffrn_reflns_limit_l_min -23
_diffrn_reflns_number 23251
_diffrn_reflns_theta_full 20.23
_diffrn_reflns_theta_max 20.23
_diffrn_reflns_theta_min 1.60
_exptl_absorpt_coefficient_mu 0.099
_exptl_absorpt_correction_T_max 0.986
_exptl_absorpt_correction_T_min 0.975
_exptl_absorpt_correction_type multi-scan
_exptl_absorpt_process_details sadabs
_exptl_crystal_colour colorless
_exptl_crystal_density_diffrn 1.070
_exptl_crystal_density_method 'not measured'
_exptl_crystal_description Block
_exptl_crystal_F_000 2536
_exptl_crystal_size_max 0.26
_exptl_crystal_size_mid 0.21
_exptl_crystal_size_min 0.14
_refine_diff_density_max 0.842
_refine_diff_density_min -0.296
_refine_diff_density_rms 0.051
_refine_ls_extinction_method none
_refine_ls_goodness_of_fit_ref 0.831
_refine_ls_hydrogen_treatment constr
_refine_ls_matrix_type full
_refine_ls_number_parameters 730
_refine_ls_number_reflns 6949
_refine_ls_number_restraints 0
_refine_ls_restrained_S_all 0.831
_refine_ls_R_factor_all 0.1476
_refine_ls_R_factor_gt 0.0726
_refine_ls_shift/su_max 0.036
_refine_ls_shift/su_mean 0.001
_refine_ls_structure_factor_coef Fsqd
_refine_ls_weighting_details 'calc w=1/[\s^2^(Fo^2^)+(0.1894P)^2^+6.5455P] where P=(Fo^2^+2Fc^2^)/3'
_refine_ls_weighting_scheme calc
_refine_ls_wR_factor_gt 0.1962
_refine_ls_wR_factor_ref 0.2667
_reflns_number_gt 3725
_reflns_number_total 6949
_reflns_threshold_expression >2sigma(I)
_cod_data_source_file ic1006555_si_001_3.cif
_cod_data_source_block alnam
_cod_depositor_comments
;
The following automatic conversions were performed:

'_symmetry_cell_setting' value 'Monoclinic' changed to 'monoclinic'
according to the built-in table from CIF Core dictionary named
'cif_core.dic' version 2.4.1 from 2010-06-29.

Automatic conversion script
Id: cif_fix_values 1646 2011-03-28 12:23:43Z adriana 
;
_cod_database_code 4315835

loop_
_symmetry_equiv_pos_as_xyz
'x, y, z'
'-x, y+1/2, -z+1/2'
'-x, -y, -z'
'x, -y-1/2, z-1/2'

loop_
_atom_site_label
_atom_site_type_symbol
_atom_site_fract_x
_atom_site_fract_y
_atom_site_fract_z
_atom_site_U_iso_or_equiv
_atom_site_adp_type
_atom_site_occupancy
_atom_site_symmetry_multiplicity
_atom_site_calc_flag
_atom_site_refinement_flags
_atom_site_disorder_assembly
_atom_site_disorder_group
Al1 Al 0.15340(8) 0.30299(19) 0.10714(9) 0.0429(7) Uani 1 1 d . . .
Al2 Al 0.27422(9) 0.1770(2) 0.13111(10) 0.0483(7) Uani 1 1 d . . .
O2 O 0.13624(19) 0.3885(4) 0.04655(19) 0.0526(14) Uani 1 1 d . . .
O5 O 0.22063(17) 0.2738(4) 0.11788(19) 0.0462(13) Uani 1 1 d . . .
O1 O 0.15696(18) 0.3880(4) 0.16563(18) 0.0443(13) Uani 1 1 d . . .
O4 O 0.31724(19) 0.2344(5) 0.1936(2) 0.0554(15) Uani 1 1 d . . .
O3 O 0.29553(19) 0.2090(4) 0.0738(2) 0.0551(15) Uani 1 1 d . . .
C7 C 0.1834(3) 0.5898(6) 0.1116(3) 0.0402(19) Uani 1 1 d . . .
H7A H 0.1980 0.5086 0.1145 0.048 Uiso 1 1 calc R . .
C9 C 0.1310(3) 0.7124(7) 0.0286(3) 0.044(2) Uani 1 1 d . . .
H9A H 0.1459 0.7804 0.0484 0.053 Uiso 1 1 calc R . .
C8 C 0.1445(3) 0.6022(7) 0.0534(3) 0.0391(19) Uani 1 1 d . . .
C2 C 0.1217(3) 0.5089(6) 0.2226(3) 0.0398(19) Uani 1 1 d . . .
C12 C 0.0858(3) 0.5074(7) -0.0295(3) 0.047(2) Uani 1 1 d . . .
C13 C 0.1217(3) 0.4978(7) 0.0245(3) 0.0399(19) Uani 1 1 d . . .
C43 C 0.3897(3) 0.2434(6) 0.2776(3) 0.043(2) Uani 1 1 d . . .
C1 C 0.1433(3) 0.4977(7) 0.1797(3) 0.0398(19) Uani 1 1 d . . .
C32 C 0.3445(3) 0.2196(7) 0.0666(3) 0.048(2) Uani 1 1 d . . .
C33 C 0.3571(3) 0.1518(7) 0.0274(3) 0.053(2) Uani 1 1 d . . .
C38 C 0.3669(3) 0.3877(6) 0.1373(3) 0.049(2) Uani 1 1 d . . .
H38A H 0.3281 0.3803 0.1298 0.059 Uiso 1 1 calc R . .
C11 C 0.0752(3) 0.6217(7) -0.0511(3) 0.048(2) Uani 1 1 d . . .
H11A H 0.0517 0.6290 -0.0866 0.058 Uiso 1 1 calc R . .
C6 C 0.1553(3) 0.5993(7) 0.1543(3) 0.044(2) Uani 1 1 d . . .
C37 C 0.3811(3) 0.3032(7) 0.0975(3) 0.047(2) Uani 1 1 d . . .
C10 C 0.0971(3) 0.7270(7) -0.0235(3) 0.044(2) Uani 1 1 d . . .
C59 C 0.3042(3) 0.2077(9) 0.3020(4) 0.081(3) Uani 1 1 d . . .
H59A H 0.2835 0.2115 0.2639 0.122 Uiso 1 1 calc R . .
H59B H 0.3056 0.2855 0.3180 0.122 Uiso 1 1 calc R . .
H59C H 0.2877 0.1524 0.3200 0.122 Uiso 1 1 calc R . .
C14 C 0.1114(3) 0.3990(7) 0.2534(3) 0.053(2) Uani 1 1 d . . .
C22 C 0.0852(3) 0.8506(7) -0.0486(3) 0.053(2) Uani 1 1 d . . .
C4 C 0.1190(3) 0.7260(7) 0.2105(3) 0.049(2) Uani 1 1 d . . .
C40 C 0.4444(3) 0.3884(7) 0.2261(3) 0.054(2) Uani 1 1 d . . .
H40A H 0.4628 0.4356 0.2085 0.065 Uiso 1 1 calc R . .
C41 C 0.4694(3) 0.3604(8) 0.2802(3) 0.056(2) Uani 1 1 d . . .
C57 C 0.3611(3) 0.1656(8) 0.3082(3) 0.061(2) Uani 1 1 d . . .
C26 C 0.0581(3) 0.3964(7) -0.0623(3) 0.060(2) Uani 1 1 d . . .
C35 C 0.4462(3) 0.2436(9) 0.0550(3) 0.062(2) Uani 1 1 d . . .
C34 C 0.4079(3) 0.1641(8) 0.0224(3) 0.063(2) Uani 1 1 d . . .
H34A H 0.4167 0.1180 -0.0033 0.076 Uiso 1 1 calc R . .
C42 C 0.4414(3) 0.2885(7) 0.3046(3) 0.056(2) Uani 1 1 d . . .
H42A H 0.4576 0.2686 0.3411 0.067 Uiso 1 1 calc R . .
C44 C 0.3670(3) 0.2735(7) 0.2222(3) 0.043(2) Uani 1 1 d . . .
C39 C 0.3932(3) 0.3499(7) 0.1966(3) 0.044(2) Uani 1 1 d . . .
C5 C 0.1413(3) 0.7109(7) 0.1695(3) 0.045(2) Uani 1 1 d . . .
H5A H 0.1472 0.7782 0.1511 0.054 Uiso 1 1 calc R . .
C18 C 0.1051(4) 0.8505(7) 0.2258(4) 0.063(2) Uani 1 1 d . . .
C3 C 0.1098(3) 0.6216(7) 0.2361(3) 0.049(2) Uani 1 1 d . . .
H3A H 0.0948 0.6293 0.2638 0.059 Uiso 1 1 calc R . .
C36 C 0.4310(3) 0.3113(8) 0.0915(3) 0.056(2) Uani 1 1 d . . .
H36A H 0.4556 0.3652 0.1132 0.067 Uiso 1 1 calc R . .
C30 C 0.2312(3) 0.6745(7) 0.1222(3) 0.059(2) Uani 1 1 d . . .
H30A H 0.2549 0.6636 0.1588 0.088 Uiso 1 1 calc R . .
H30B H 0.2187 0.7556 0.1174 0.088 Uiso 1 1 calc R . .
H30C H 0.2501 0.6574 0.0969 0.088 Uiso 1 1 calc R . .
C53 C 0.5276(4) 0.4008(10) 0.3109(4) 0.078(3) Uani 1 1 d . . .
C23 C 0.0499(3) 0.8488(8) -0.1083(3) 0.075(3) Uani 1 1 d . . .
H23A H 0.0677 0.8048 -0.1293 0.112 Uiso 1 1 calc R . .
H23B H 0.0436 0.9292 -0.1218 0.112 Uiso 1 1 calc R . .
H23C H 0.0163 0.8111 -0.1115 0.112 Uiso 1 1 calc R . .
C24 C 0.0544(4) 0.9225(8) -0.0175(4) 0.094(3) Uani 1 1 d . . .
H24A H 0.0215 0.8820 -0.0201 0.141 Uiso 1 1 calc R . .
H24B H 0.0464 1.0008 -0.0332 0.141 Uiso 1 1 calc R . .
H24C H 0.0759 0.9294 0.0201 0.141 Uiso 1 1 calc R . .
C27 C 0.0224(4) 0.3366(8) -0.0340(4) 0.088(3) Uani 1 1 d . . .
H27A H 0.0438 0.3128 0.0021 0.133 Uiso 1 1 calc R . .
H27B H 0.0057 0.2674 -0.0545 0.133 Uiso 1 1 calc R . .
H27C H -0.0047 0.3918 -0.0318 0.133 Uiso 1 1 calc R . .
C45 C 0.3172(3) 0.0617(9) -0.0109(4) 0.070(3) Uani 1 1 d . . .
C17 C 0.0696(3) 0.3153(8) 0.2144(4) 0.077(3) Uani 1 1 d . . .
H17A H 0.0368 0.3584 0.1981 0.115 Uiso 1 1 calc R . .
H17B H 0.0629 0.2484 0.2345 0.115 Uiso 1 1 calc R . .
H17C H 0.0831 0.2870 0.1863 0.115 Uiso 1 1 calc R . .
C15 C 0.1633(3) 0.3271(8) 0.2793(4) 0.076(3) Uani 1 1 d . . .
H15A H 0.1897 0.3776 0.3038 0.114 Uiso 1 1 calc R . .
H15B H 0.1766 0.2986 0.2511 0.114 Uiso 1 1 calc R . .
H15C H 0.1559 0.2603 0.2990 0.114 Uiso 1 1 calc R . .
C31 C 0.1086(3) 0.1622(7) 0.0990(3) 0.068(3) Uani 1 1 d . . .
H31A H 0.1081 0.1197 0.0666 0.102 Uiso 1 1 calc R . .
H31B H 0.0727 0.1859 0.0961 0.102 Uiso 1 1 calc R . .
H31C H 0.1227 0.1113 0.1302 0.102 Uiso 1 1 calc R . .
C60 C 0.3575(4) 0.0379(8) 0.2854(4) 0.093(3) Uani 1 1 d . . .
H60A H 0.3383 0.0389 0.2470 0.140 Uiso 1 1 calc R . .
H60B H 0.3390 -0.0123 0.3036 0.140 Uiso 1 1 calc R . .
H60C H 0.3930 0.0072 0.2915 0.140 Uiso 1 1 calc R . .
C16 C 0.0897(4) 0.4336(8) 0.2994(4) 0.090(3) Uani 1 1 d . . .
H16A H 0.1148 0.4854 0.3245 0.134 Uiso 1 1 calc R . .
H16B H 0.0846 0.3628 0.3181 0.134 Uiso 1 1 calc R . .
H16C H 0.0560 0.4742 0.2843 0.134 Uiso 1 1 calc R . .
C25 C 0.1368(3) 0.9141(9) -0.0451(5) 0.108(4) Uani 1 1 d . . .
H25A H 0.1556 0.8694 -0.0649 0.162 Uiso 1 1 calc R . .
H25B H 0.1589 0.9204 -0.0076 0.162 Uiso 1 1 calc R . .
H25C H 0.1289 0.9926 -0.0605 0.162 Uiso 1 1 calc R . .
C28 C 0.1006(4) 0.3063(8) -0.0678(4) 0.095(3) Uani 1 1 d . . .
H28A H 0.1231 0.2825 -0.0321 0.142 Uiso 1 1 calc R . .
H28B H 0.1221 0.3432 -0.0870 0.142 Uiso 1 1 calc R . .
H28C H 0.0829 0.2373 -0.0876 0.142 Uiso 1 1 calc R . .
C46 C 0.3044(5) -0.0397(9) 0.0227(5) 0.115(4) Uani 1 1 d . . .
H46A H 0.2798 -0.0947 -0.0013 0.172 Uiso 1 1 calc R . .
H46B H 0.2884 -0.0071 0.0481 0.172 Uiso 1 1 calc R . .
H46C H 0.3369 -0.0810 0.0423 0.172 Uiso 1 1 calc R . .
C20 C 0.1537(4) 0.9304(8) 0.2385(5) 0.111(4) Uani 1 1 d . . .
H20A H 0.1816 0.8990 0.2693 0.167 Uiso 1 1 calc R . .
H20B H 0.1444 1.0094 0.2469 0.167 Uiso 1 1 calc R . .
H20C H 0.1660 0.9337 0.2075 0.167 Uiso 1 1 calc R . .
C49 C 0.5018(4) 0.2559(13) 0.0490(5) 0.098(4) Uani 1 1 d . . .
C21 C 0.0617(5) 0.9061(9) 0.1770(5) 0.117(4) Uani 1 1 d . . .
H21A H 0.0741 0.9079 0.1460 0.175 Uiso 1 1 calc R . .
H21B H 0.0543 0.9861 0.1860 0.175 Uiso 1 1 calc R . .
H21C H 0.0295 0.8590 0.1685 0.175 Uiso 1 1 calc R . .
C47 C 0.2644(4) 0.1237(10) -0.0411(4) 0.107(4) Uani 1 1 d . . .
H47A H 0.2401 0.0670 -0.0642 0.161 Uiso 1 1 calc R . .
H47B H 0.2709 0.1874 -0.0630 0.161 Uiso 1 1 calc R . .
H47C H 0.2489 0.1557 -0.0152 0.161 Uiso 1 1 calc R . .
C58 C 0.3918(4) 0.1602(9) 0.3700(3) 0.089(3) Uani 1 1 d . . .
H58A H 0.3943 0.2390 0.3853 0.134 Uiso 1 1 calc R . .
H58B H 0.4272 0.1292 0.3758 0.134 Uiso 1 1 calc R . .
H58C H 0.3731 0.1088 0.3874 0.134 Uiso 1 1 calc R . .
C48 C 0.3390(4) 0.0048(12) -0.0525(5) 0.146(6) Uani 1 1 d . . .
H48A H 0.3130 -0.0503 -0.0746 0.219 Uiso 1 1 calc R . .
H48B H 0.3716 -0.0371 -0.0340 0.219 Uiso 1 1 calc R . .
H48C H 0.3461 0.0659 -0.0753 0.219 Uiso 1 1 calc R . .
C19 C 0.0840(6) 0.8501(9) 0.2736(5) 0.150(6) Uani 1 1 d . . .
H19A H 0.1108 0.8179 0.3051 0.224 Uiso 1 1 calc R . .
H19B H 0.0522 0.8018 0.2649 0.224 Uiso 1 1 calc R . .
H19C H 0.0756 0.9305 0.2811 0.224 Uiso 1 1 calc R . .
C55 C 0.5651(4) 0.3334(11) 0.2859(5) 0.133(5) Uani 1 1 d . . .
H55A H 0.5627 0.2490 0.2915 0.200 Uiso 1 1 calc R . .
H55B H 0.6014 0.3595 0.3031 0.200 Uiso 1 1 calc R . .
H55C H 0.5546 0.3498 0.2475 0.200 Uiso 1 1 calc R . .
C29 C 0.0236(5) 0.4307(9) -0.1205(4) 0.117(4) Uani 1 1 d . . .
H29A H -0.0033 0.4873 -0.1189 0.176 Uiso 1 1 calc R . .
H29B H 0.0066 0.3605 -0.1397 0.176 Uiso 1 1 calc R . .
H29C H 0.0459 0.4659 -0.1392 0.176 Uiso 1 1 calc R . .
C54 C 0.5338(4) 0.5336(10) 0.3013(5) 0.138(5) Uani 1 1 d . . .
H54A H 0.5112 0.5788 0.3168 0.207 Uiso 1 1 calc R . .
H54B H 0.5234 0.5489 0.2628 0.207 Uiso 1 1 calc R . .
H54C H 0.5705 0.5568 0.3183 0.207 Uiso 1 1 calc R . .
C51 C 0.5029(5) 0.245(2) -0.0035(6) 0.245(12) Uani 1 1 d . . .
H51A H 0.4856 0.3130 -0.0245 0.368 Uiso 1 1 calc R . .
H51B H 0.4843 0.1734 -0.0196 0.368 Uiso 1 1 calc R . .
H51C H 0.5394 0.2407 -0.0031 0.368 Uiso 1 1 calc R . .
C50 C 0.5392(4) 0.3273(15) 0.0893(5) 0.168(7) Uani 1 1 d . . .
H50A H 0.5301 0.4103 0.0825 0.252 Uiso 1 1 calc R . .
H50B H 0.5747 0.3137 0.0879 0.252 Uiso 1 1 calc R . .
H50C H 0.5380 0.3060 0.1248 0.252 Uiso 1 1 calc R . .
C56 C 0.5457(5) 0.3718(15) 0.3707(5) 0.190(8) Uani 1 1 d . . .
H56A H 0.5235 0.4135 0.3878 0.285 Uiso 1 1 calc R . .
H56B H 0.5824 0.3961 0.3871 0.285 Uiso 1 1 calc R . .
H56C H 0.5428 0.2872 0.3755 0.285 Uiso 1 1 calc R . .
Na1 Na 0.25172(12) 0.3759(3) 0.20375(12) 0.0619(9) Uani 1 1 d . . .
Na2 Na 0.22308(13) 0.3479(3) 0.03419(13) 0.0704(10) Uani 1 1 d . . .
O6 O 0.2892(2) 0.5286(5) 0.2618(2) 0.0749(18) Uani 1 1 d . . .
C61 C 0.3438(4) 0.5660(10) 0.2780(5) 0.102(4) Uani 1 1 d . . .
H61A H 0.3600 0.5441 0.2507 0.123 Uiso 1 1 calc R . .
H61B H 0.3641 0.5290 0.3124 0.123 Uiso 1 1 calc R . .
C62 C 0.2619(4) 0.6112(9) 0.2863(4) 0.079(3) Uani 1 1 d . . .
H62A H 0.2586 0.5782 0.3196 0.094 Uiso 1 1 calc R . .
H62B H 0.2264 0.6288 0.2615 0.094 Uiso 1 1 calc R . .
C63 C 0.2955(5) 0.7210(10) 0.2980(6) 0.128(5) Uani 1 1 d . . .
H63A H 0.2762 0.7875 0.2764 0.153 Uiso 1 1 calc R . .
H63B H 0.3051 0.7419 0.3363 0.153 Uiso 1 1 calc R . .
O7 O 0.2503(3) 0.4773(7) -0.0195(3) 0.111(3) Uani 1 1 d . . .
C65 C 0.2963(5) 0.4687(12) -0.0362(5) 0.132(5) Uani 1 1 d . . .
H65A H 0.2930 0.4021 -0.0610 0.159 Uiso 1 1 calc R . .
H65B H 0.3283 0.4574 -0.0049 0.159 Uiso 1 1 calc R . .
C64 C 0.3432(4) 0.6940(10) 0.2838(6) 0.121(4) Uani 1 1 d . . .
H64A H 0.3417 0.7330 0.2499 0.146 Uiso 1 1 calc R . .
H64B H 0.3751 0.7208 0.3123 0.146 Uiso 1 1 calc R . .
C66 C 0.2215(6) 0.5781(13) -0.0447(7) 0.183(8) Uani 1 1 d . . .
H66A H 0.1866 0.5532 -0.0688 0.219 Uiso 1 1 calc R . .
H66B H 0.2158 0.6300 -0.0171 0.219 Uiso 1 1 calc R . .
C71 C 0.3774(4) 0.5193(7) 0.1268(4) 0.074(3) Uani 1 1 d . . .
H71A H 0.3595 0.5382 0.0891 0.112 Uiso 1 1 calc R . .
H71B H 0.4153 0.5318 0.1352 0.112 Uiso 1 1 calc R . .
H71C H 0.3641 0.5700 0.1494 0.112 Uiso 1 1 calc R . .
C70 C 0.2588(4) 0.0077(7) 0.1388(4) 0.080(3) Uani 1 1 d . . .
H70A H 0.2476 -0.0027 0.1703 0.120 Uiso 1 1 calc R . .
H70B H 0.2905 -0.0388 0.1430 0.120 Uiso 1 1 calc R . .
H70C H 0.2307 -0.0184 0.1068 0.120 Uiso 1 1 calc R . .
C67 C 0.2472(7) 0.6403(13) -0.0738(7) 0.169(7) Uani 1 1 d . . .
H67A H 0.2521 0.7230 -0.0620 0.203 Uiso 1 1 calc R . .
H67B H 0.2269 0.6381 -0.1124 0.203 Uiso 1 1 calc R . .
C68 C 0.2987(7) 0.5811(17) -0.0632(9) 0.236(11) Uani 1 1 d . . .
H68A H 0.3058 0.5667 -0.0971 0.284 Uiso 1 1 calc R . .
H68B H 0.3272 0.6308 -0.0401 0.284 Uiso 1 1 calc R . .
C52 C 0.5322(6) 0.1303(19) 0.0750(9) 0.251(11) Uani 1 1 d . . .
H52A H 0.5681 0.1308 0.0734 0.376 Uiso 1 1 calc R . .
H52B H 0.5128 0.0638 0.0544 0.376 Uiso 1 1 calc R . .
H52C H 0.5333 0.1233 0.1123 0.376 Uiso 1 1 calc R . .

loop_
_atom_site_aniso_label
_atom_site_aniso_U_11
_atom_site_aniso_U_22
_atom_site_aniso_U_33
_atom_site_aniso_U_23
_atom_site_aniso_U_13
_atom_site_aniso_U_12
Al1 0.0432(14) 0.0400(14) 0.0446(15) -0.0005(11) 0.0132(12) -0.0006(11)
Al2 0.0449(15) 0.0454(15) 0.0546(16) -0.0038(12) 0.0161(13) 0.0018(12)
O2 0.063(4) 0.041(3) 0.045(3) 0.002(3) 0.005(3) 0.005(3)
O5 0.039(3) 0.049(3) 0.052(3) 0.002(3) 0.016(2) 0.005(3)
O1 0.057(3) 0.040(3) 0.042(3) 0.000(3) 0.023(3) 0.005(3)
O4 0.041(3) 0.071(4) 0.048(3) 0.005(3) 0.006(3) -0.003(3)
O3 0.045(3) 0.067(4) 0.058(4) -0.010(3) 0.022(3) 0.002(3)
C7 0.051(5) 0.033(5) 0.038(5) -0.002(4) 0.016(4) -0.003(4)
C9 0.056(5) 0.032(5) 0.044(6) 0.000(4) 0.014(5) -0.005(4)
C8 0.038(4) 0.041(5) 0.041(5) -0.006(5) 0.016(4) -0.003(4)
C2 0.045(5) 0.031(5) 0.042(5) -0.004(4) 0.012(4) -0.001(4)
C12 0.050(5) 0.054(6) 0.037(5) -0.001(5) 0.013(4) -0.001(4)
C13 0.044(5) 0.044(5) 0.035(5) 0.003(4) 0.017(4) 0.001(4)
C43 0.046(5) 0.042(5) 0.042(5) 0.000(4) 0.015(4) 0.003(4)
C1 0.040(5) 0.039(5) 0.039(5) -0.003(4) 0.010(4) 0.001(4)
C32 0.045(5) 0.057(6) 0.042(5) -0.004(5) 0.013(4) 0.009(5)
C33 0.050(6) 0.062(6) 0.046(5) -0.011(5) 0.014(5) -0.007(5)
C38 0.052(5) 0.040(5) 0.055(6) 0.001(4) 0.016(4) 0.006(4)
C11 0.054(5) 0.049(6) 0.035(5) 0.009(5) 0.004(4) 0.001(5)
C6 0.041(5) 0.049(6) 0.038(5) -0.005(4) 0.006(4) 0.002(4)
C37 0.051(5) 0.049(5) 0.041(5) 0.006(4) 0.013(4) 0.003(5)
C10 0.051(5) 0.042(6) 0.042(5) 0.012(5) 0.020(4) 0.009(4)
C59 0.065(6) 0.103(8) 0.088(7) 0.022(6) 0.042(6) 0.003(6)
C14 0.063(6) 0.051(5) 0.054(5) 0.007(5) 0.031(5) 0.003(5)
C22 0.053(5) 0.055(6) 0.048(6) 0.012(4) 0.010(5) 0.003(4)
C4 0.060(5) 0.043(6) 0.046(5) 0.000(4) 0.020(5) 0.005(4)
C40 0.061(6) 0.061(6) 0.050(6) -0.011(5) 0.030(5) -0.009(5)
C41 0.052(6) 0.071(6) 0.044(6) -0.001(5) 0.016(5) -0.011(5)
C57 0.056(6) 0.058(6) 0.069(7) 0.007(5) 0.020(5) -0.006(5)
C26 0.074(6) 0.048(6) 0.044(5) -0.007(5) 0.000(5) -0.006(5)
C35 0.049(6) 0.095(7) 0.047(6) -0.011(5) 0.022(5) -0.002(5)
C34 0.052(6) 0.086(7) 0.051(6) -0.023(5) 0.016(5) -0.006(5)
C42 0.052(6) 0.067(6) 0.044(5) 0.006(5) 0.011(5) 0.003(5)
C44 0.037(5) 0.046(5) 0.046(6) -0.005(4) 0.013(5) 0.001(4)
C39 0.040(5) 0.042(5) 0.044(5) -0.006(4) 0.007(5) 0.004(4)
C5 0.059(5) 0.039(5) 0.039(5) 0.008(4) 0.019(4) 0.010(4)
C18 0.085(7) 0.043(6) 0.069(6) -0.002(5) 0.037(6) 0.011(5)
C3 0.052(5) 0.055(6) 0.045(5) -0.005(5) 0.024(4) 0.000(4)
C36 0.043(5) 0.079(6) 0.045(5) -0.008(5) 0.015(4) -0.011(5)
C30 0.055(5) 0.071(6) 0.049(5) 0.006(5) 0.016(4) -0.014(5)
C53 0.063(6) 0.104(9) 0.062(7) -0.013(6) 0.012(5) -0.036(6)
C23 0.080(7) 0.066(6) 0.072(7) 0.017(5) 0.014(6) 0.010(5)
C24 0.146(9) 0.058(6) 0.089(7) 0.008(6) 0.054(7) 0.028(6)
C27 0.091(7) 0.076(7) 0.084(7) 0.003(6) 0.008(6) -0.036(6)
C45 0.054(6) 0.085(7) 0.068(6) -0.031(6) 0.015(5) -0.004(5)
C17 0.079(6) 0.070(6) 0.088(7) 0.008(6) 0.036(6) -0.012(6)
C15 0.084(7) 0.071(6) 0.074(7) 0.026(5) 0.026(6) 0.008(6)
C31 0.076(6) 0.060(6) 0.065(6) -0.009(5) 0.020(5) -0.009(5)
C60 0.117(9) 0.075(8) 0.098(8) 0.020(6) 0.047(7) -0.006(6)
C16 0.148(9) 0.065(6) 0.087(7) 0.016(6) 0.081(7) 0.000(6)
C25 0.063(7) 0.092(8) 0.151(10) 0.063(7) 0.011(6) -0.009(6)
C28 0.133(9) 0.069(7) 0.081(7) -0.030(6) 0.033(7) -0.002(7)
C46 0.134(10) 0.077(8) 0.122(10) -0.025(7) 0.028(8) -0.025(7)
C20 0.122(9) 0.054(7) 0.157(11) -0.040(7) 0.044(8) 0.000(7)
C49 0.043(6) 0.175(12) 0.078(8) -0.044(8) 0.024(6) -0.023(7)
C21 0.143(10) 0.067(7) 0.129(10) 0.012(7) 0.029(8) 0.056(7)
C47 0.083(8) 0.118(9) 0.090(8) -0.024(7) -0.015(6) 0.000(7)
C58 0.085(7) 0.126(9) 0.053(6) 0.018(6) 0.019(5) -0.014(6)
C48 0.097(8) 0.215(15) 0.141(11) -0.133(11) 0.059(8) -0.059(9)
C19 0.285(18) 0.068(8) 0.165(12) 0.008(8) 0.167(13) 0.030(9)
C55 0.076(8) 0.155(12) 0.165(13) -0.003(10) 0.034(8) -0.004(8)
C29 0.169(11) 0.068(7) 0.068(7) -0.010(6) -0.026(7) -0.026(7)
C54 0.112(10) 0.098(10) 0.177(13) -0.027(9) 0.011(9) -0.063(8)
C51 0.079(9) 0.59(4) 0.082(10) 0.002(16) 0.042(8) -0.093(15)
C50 0.072(8) 0.30(2) 0.152(13) -0.097(13) 0.059(9) -0.064(11)
C56 0.128(11) 0.33(2) 0.073(9) 0.036(11) -0.021(8) -0.141(13)
Na1 0.058(2) 0.060(2) 0.060(2) -0.0132(17) 0.0077(17) 0.0020(17)
Na2 0.072(2) 0.082(2) 0.067(2) 0.0214(19) 0.0365(19) 0.0122(19)
O6 0.065(4) 0.062(4) 0.088(5) -0.024(3) 0.011(4) -0.002(3)
C61 0.062(7) 0.098(9) 0.142(10) -0.044(8) 0.026(7) -0.005(6)
C62 0.072(6) 0.093(8) 0.068(7) -0.017(6) 0.019(5) -0.001(6)
C63 0.106(9) 0.085(9) 0.198(14) -0.055(9) 0.059(9) -0.019(8)
O7 0.125(6) 0.118(6) 0.128(6) 0.052(5) 0.094(5) 0.029(5)
C65 0.145(11) 0.144(12) 0.146(12) 0.054(10) 0.101(10) 0.030(9)
C64 0.091(9) 0.088(9) 0.191(13) -0.048(9) 0.054(9) -0.024(7)
C66 0.203(15) 0.156(13) 0.261(19) 0.139(14) 0.173(15) 0.078(12)
C71 0.098(7) 0.049(6) 0.080(7) 0.006(5) 0.034(6) 0.006(5)
C70 0.096(7) 0.052(6) 0.090(7) 0.004(5) 0.027(6) -0.005(5)
C67 0.183(15) 0.135(12) 0.235(18) 0.088(12) 0.131(14) 0.047(11)
C68 0.214(19) 0.197(18) 0.37(3) 0.161(19) 0.20(2) 0.072(15)
C52 0.124(14) 0.30(3) 0.36(3) -0.03(2) 0.124(17) 0.040(16)

loop_
_atom_type_symbol
_atom_type_description
_atom_type_scat_dispersion_real
_atom_type_scat_dispersion_imag
_atom_type_scat_source
C C 0.0033 0.0016 'International Tables Vol C Tables 4.2.6.8 and 6.1.1.4'
H H 0.0000 0.0000 'International Tables Vol C Tables 4.2.6.8 and 6.1.1.4'
O O 0.0106 0.0060 'International Tables Vol C Tables 4.2.6.8 and 6.1.1.4'
Na Na 0.0362 0.0249 'International Tables Vol C Tables 4.2.6.8 and 6.1.1.4'
Al Al 0.0645 0.0514 'International Tables Vol C Tables 4.2.6.8 and 6.1.1.4'

loop_
_geom_angle_atom_site_label_1
_geom_angle_atom_site_label_2
_geom_angle_atom_site_label_3
_geom_angle
_geom_angle_site_symmetry_1
_geom_angle_site_symmetry_3
_geom_angle_publ_flag
O5 Al1 O1 101.3(2) . . ?
O5 Al1 O2 101.5(2) . . ?
O1 Al1 O2 113.5(2) . . ?
O5 Al1 C31 114.8(3) . . ?
O1 Al1 C31 113.1(3) . . ?
O2 Al1 C31 111.8(3) . . ?
O5 Al1 Na2 49.20(17) . . ?
O1 Al1 Na2 124.32(18) . . ?
O2 Al1 Na2 52.93(18) . . ?
C31 Al1 Na2 122.0(3) . . ?
O5 Al1 Na1 51.00(17) . . ?
O1 Al1 Na1 50.30(16) . . ?
O2 Al1 Na1 119.08(19) . . ?
C31 Al1 Na1 128.9(3) . . ?
Na2 Al1 Na1 86.79(10) . . ?
O5 Al2 O4 101.3(3) . . ?
O5 Al2 O3 99.6(2) . . ?
O4 Al2 O3 114.1(3) . . ?
O5 Al2 C70 116.3(3) . . ?
O4 Al2 C70 110.5(3) . . ?
O3 Al2 C70 114.1(3) . . ?
O5 Al2 Na1 50.46(17) . . ?
O4 Al2 Na1 51.27(18) . . ?
O3 Al2 Na1 122.4(2) . . ?
C70 Al2 Na1 123.1(3) . . ?
O5 Al2 Na2 48.50(17) . . ?
O4 Al2 Na2 120.0(2) . . ?
O3 Al2 Na2 51.18(18) . . ?
C70 Al2 Na2 128.9(3) . . ?
Na1 Al2 Na2 86.05(10) . . ?
C13 O2 Al1 145.2(5) . . ?
C13 O2 Na2 105.1(4) . . ?
Al1 O2 Na2 92.0(2) . . ?
Al2 O5 Al1 151.6(3) . . ?
Al2 O5 Na2 98.1(2) . . ?
Al1 O5 Na2 96.7(2) . . ?
Al2 O5 Na1 95.9(2) . . ?
Al1 O5 Na1 94.8(2) . . ?
Na2 O5 Na1 126.0(2) . . ?
C1 O1 Al1 140.3(5) . . ?
C1 O1 Na1 105.8(4) . . ?
Al1 O1 Na1 94.8(2) . . ?
C44 O4 Al2 147.0(5) . . ?
C44 O4 Na1 109.2(4) . . ?
Al2 O4 Na1 93.9(2) . . ?
C32 O3 Al2 134.1(5) . . ?
C32 O3 Na2 122.4(4) . . ?
Al2 O3 Na2 93.7(2) . . ?
C6 C7 C30 113.2(6) . . ?
C6 C7 C8 112.4(6) . . ?
C30 C7 C8 111.8(6) . . ?
C6 C7 H7A 106.3 . . ?
C30 C7 H7A 106.3 . . ?
C8 C7 H7A 106.3 . . ?
C10 C9 C8 123.6(7) . . ?
C10 C9 H9A 118.2 . . ?
C8 C9 H9A 118.2 . . ?
C9 C8 C13 119.3(7) . . ?
C9 C8 C7 121.9(7) . . ?
C13 C8 C7 118.8(7) . . ?
C3 C2 C1 117.7(7) . . ?
C3 C2 C14 120.7(7) . . ?
C1 C2 C14 121.5(7) . . ?
C11 C12 C13 116.8(7) . . ?
C11 C12 C26 121.3(7) . . ?
C13 C12 C26 121.9(7) . . ?
O2 C13 C8 120.7(7) . . ?
O2 C13 C12 119.5(7) . . ?
C8 C13 C12 119.7(7) . . ?
O2 C13 Na2 49.9(3) . . ?
C8 C13 Na2 101.4(4) . . ?
C12 C13 Na2 113.8(5) . . ?
C44 C43 C42 116.4(7) . . ?
C44 C43 C57 123.2(7) . . ?
C42 C43 C57 120.4(7) . . ?
O1 C1 C6 119.2(7) . . ?
O1 C1 C2 120.0(7) . . ?
C6 C1 C2 120.6(7) . . ?
O1 C1 Na1 48.7(3) . . ?
C6 C1 Na1 97.0(5) . . ?
C2 C1 Na1 118.1(5) . . ?
O3 C32 C33 120.7(7) . . ?
O3 C32 C37 119.1(7) . . ?
C33 C32 C37 120.1(7) . . ?
C32 C33 C34 118.5(7) . . ?
C32 C33 C45 123.2(7) . . ?
C34 C33 C45 118.3(7) . . ?
C39 C38 C37 112.1(6) . . ?
C39 C38 C71 113.2(6) . . ?
C37 C38 C71 111.8(6) . . ?
C39 C38 H38A 106.4 . . ?
C37 C38 H38A 106.4 . . ?
C71 C38 H38A 106.4 . . ?
C12 C11 C10 124.9(7) . . ?
C12 C11 H11A 117.5 . . ?
C10 C11 H11A 117.5 . . ?
C5 C6 C1 118.3(7) . . ?
C5 C6 C7 120.3(7) . . ?
C1 C6 C7 121.5(7) . . ?
C36 C37 C32 119.1(7) . . ?
C36 C37 C38 119.2(7) . . ?
C32 C37 C38 121.7(7) . . ?
C9 C10 C11 115.7(7) . . ?
C9 C10 C22 120.6(7) . . ?
C11 C10 C22 123.7(7) . . ?
C57 C59 Na1 115.7(5) . . ?
C57 C59 H59A 109.5 . . ?
Na1 C59 H59A 34.7 . . ?
C57 C59 H59B 109.5 . . ?
Na1 C59 H59B 75.5 . . ?
H59A C59 H59B 109.5 . . ?
C57 C59 H59C 109.5 . . ?
Na1 C59 H59C 129.6 . . ?
H59A C59 H59C 109.5 . . ?
H59B C59 H59C 109.5 . . ?
C16 C14 C2 112.0(7) . . ?
C16 C14 C15 107.2(7) . . ?
C2 C14 C15 111.3(6) . . ?
C16 C14 C17 107.2(7) . . ?
C2 C14 C17 110.7(6) . . ?
C15 C14 C17 108.3(7) . . ?
C25 C22 C10 110.2(7) . . ?
C25 C22 C23 107.9(7) . . ?
C10 C22 C23 113.3(7) . . ?
C25 C22 C24 109.9(8) . . ?
C10 C22 C24 108.9(6) . . ?
C23 C22 C24 106.7(7) . . ?
C5 C4 C3 116.3(7) . . ?
C5 C4 C18 120.7(7) . . ?
C3 C4 C18 123.0(7) . . ?
C41 C40 C39 123.4(8) . . ?
C41 C40 H40A 118.3 . . ?
C39 C40 H40A 118.3 . . ?
C42 C41 C40 116.7(7) . . ?
C42 C41 C53 121.5(8) . . ?
C40 C41 C53 121.6(8) . . ?
C43 C57 C59 113.7(7) . . ?
C43 C57 C60 108.0(7) . . ?
C59 C57 C60 108.0(7) . . ?
C43 C57 C58 112.3(7) . . ?
C59 C57 C58 106.8(7) . . ?
C60 C57 C58 107.9(8) . . ?
C27 C26 C29 108.7(8) . . ?
C27 C26 C28 109.6(7) . . ?
C29 C26 C28 106.8(8) . . ?
C27 C26 C12 110.0(7) . . ?
C29 C26 C12 111.3(7) . . ?
C28 C26 C12 110.3(7) . . ?
C36 C35 C34 116.8(7) . . ?
C36 C35 C49 121.7(9) . . ?
C34 C35 C49 121.5(8) . . ?
C33 C34 C35 122.2(7) . . ?
C33 C34 H34A 118.9 . . ?
C35 C34 H34A 118.9 . . ?
C41 C42 C43 123.9(7) . . ?
C41 C42 H42A 118.1 . . ?
C43 C42 H42A 118.1 . . ?
O4 C44 C39 118.6(7) . . ?
O4 C44 C43 119.9(7) . . ?
C39 C44 C43 121.4(7) . . ?
C40 C39 C44 118.1(7) . . ?
C40 C39 C38 120.9(7) . . ?
C44 C39 C38 120.9(7) . . ?
C4 C5 C6 123.0(7) . . ?
C4 C5 H5A 118.5 . . ?
C6 C5 H5A 118.5 . . ?
C20 C18 C19 109.5(9) . . ?
C20 C18 C4 109.8(7) . . ?
C19 C18 C4 113.2(7) . . ?
C20 C18 C21 107.1(8) . . ?
C19 C18 C21 107.6(9) . . ?
C4 C18 C21 109.4(7) . . ?
C2 C3 C4 123.9(7) . . ?
C2 C3 H3A 118.1 . . ?
C4 C3 H3A 118.1 . . ?
C35 C36 C37 123.1(8) . . ?
C35 C36 H36A 118.5 . . ?
C37 C36 H36A 118.5 . . ?
C7 C30 H30A 109.5 . . ?
C7 C30 H30B 109.5 . . ?
H30A C30 H30B 109.5 . . ?
C7 C30 H30C 109.5 . . ?
H30A C30 H30C 109.5 . . ?
H30B C30 H30C 109.5 . . ?
C56 C53 C54 111.3(10) . . ?
C56 C53 C55 107.2(11) . . ?
C54 C53 C55 107.0(9) . . ?
C56 C53 C41 113.4(8) . . ?
C54 C53 C41 109.9(8) . . ?
C55 C53 C41 107.7(8) . . ?
C22 C23 H23A 109.5 . . ?
C22 C23 H23B 109.5 . . ?
H23A C23 H23B 109.5 . . ?
C22 C23 H23C 109.5 . . ?
H23A C23 H23C 109.5 . . ?
H23B C23 H23C 109.5 . . ?
C22 C24 H24A 109.5 . . ?
C22 C24 H24B 109.5 . . ?
H24A C24 H24B 109.5 . . ?
C22 C24 H24C 109.5 . . ?
H24A C24 H24C 109.5 . . ?
H24B C24 H24C 109.5 . . ?
C26 C27 H27A 109.5 . . ?
C26 C27 H27B 109.5 . . ?
H27A C27 H27B 109.5 . . ?
C26 C27 H27C 109.5 . . ?
H27A C27 H27C 109.5 . . ?
H27B C27 H27C 109.5 . . ?
C48 C45 C47 108.5(9) . . ?
C48 C45 C46 107.3(9) . . ?
C47 C45 C46 107.2(8) . . ?
C48 C45 C33 113.1(7) . . ?
C47 C45 C33 110.4(8) . . ?
C46 C45 C33 110.1(8) . . ?
C14 C17 H17A 109.5 . . ?
C14 C17 H17B 109.5 . . ?
H17A C17 H17B 109.5 . . ?
C14 C17 H17C 109.5 . . ?
H17A C17 H17C 109.5 . . ?
H17B C17 H17C 109.5 . . ?
C14 C15 H15A 109.5 . . ?
C14 C15 H15B 109.5 . . ?
H15A C15 H15B 109.5 . . ?
C14 C15 H15C 109.5 . . ?
H15A C15 H15C 109.5 . . ?
H15B C15 H15C 109.5 . . ?
Al1 C31 H31A 109.5 . . ?
Al1 C31 H31B 109.5 . . ?
H31A C31 H31B 109.5 . . ?
Al1 C31 H31C 109.5 . . ?
H31A C31 H31C 109.5 . . ?
H31B C31 H31C 109.5 . . ?
C57 C60 H60A 109.5 . . ?
C57 C60 H60B 109.5 . . ?
H60A C60 H60B 109.5 . . ?
C57 C60 H60C 109.5 . . ?
H60A C60 H60C 109.5 . . ?
H60B C60 H60C 109.5 . . ?
C14 C16 H16A 109.5 . . ?
C14 C16 H16B 109.5 . . ?
H16A C16 H16B 109.5 . . ?
C14 C16 H16C 109.5 . . ?
H16A C16 H16C 109.5 . . ?
H16B C16 H16C 109.5 . . ?
C22 C25 H25A 109.5 . . ?
C22 C25 H25B 109.5 . . ?
H25A C25 H25B 109.5 . . ?
C22 C25 H25C 109.5 . . ?
H25A C25 H25C 109.5 . . ?
H25B C25 H25C 109.5 . . ?
C26 C28 H28A 109.5 . . ?
C26 C28 H28B 109.5 . . ?
H28A C28 H28B 109.5 . . ?
C26 C28 H28C 109.5 . . ?
H28A C28 H28C 109.5 . . ?
H28B C28 H28C 109.5 . . ?
C45 C46 H46A 109.5 . . ?
C45 C46 H46B 109.5 . . ?
H46A C46 H46B 109.5 . . ?
C45 C46 H46C 109.5 . . ?
H46A C46 H46C 109.5 . . ?
H46B C46 H46C 109.5 . . ?
C18 C20 H20A 109.5 . . ?
C18 C20 H20B 109.5 . . ?
H20A C20 H20B 109.5 . . ?
C18 C20 H20C 109.5 . . ?
H20A C20 H20C 109.5 . . ?
H20B C20 H20C 109.5 . . ?
C51 C49 C50 123.0(11) . . ?
C51 C49 C35 114.8(9) . . ?
C50 C49 C35 115.7(9) . . ?
C51 C49 C52 99.5(13) . . ?
C50 C49 C52 92.8(11) . . ?
C35 C49 C52 103.7(10) . . ?
C18 C21 H21A 109.5 . . ?
C18 C21 H21B 109.5 . . ?
H21A C21 H21B 109.5 . . ?
C18 C21 H21C 109.5 . . ?
H21A C21 H21C 109.5 . . ?
H21B C21 H21C 109.5 . . ?
C45 C47 H47A 109.5 . . ?
C45 C47 H47B 109.5 . . ?
H47A C47 H47B 109.5 . . ?
C45 C47 H47C 109.5 . . ?
H47A C47 H47C 109.5 . . ?
H47B C47 H47C 109.5 . . ?
C57 C58 H58A 109.5 . . ?
C57 C58 H58B 109.5 . . ?
H58A C58 H58B 109.5 . . ?
C57 C58 H58C 109.5 . . ?
H58A C58 H58C 109.5 . . ?
H58B C58 H58C 109.5 . . ?
C45 C48 H48A 109.5 . . ?
C45 C48 H48B 109.5 . . ?
H48A C48 H48B 109.5 . . ?
C45 C48 H48C 109.5 . . ?
H48A C48 H48C 109.5 . . ?
H48B C48 H48C 109.5 . . ?
C18 C19 H19A 109.5 . . ?
C18 C19 H19B 109.5 . . ?
H19A C19 H19B 109.5 . . ?
C18 C19 H19C 109.5 . . ?
H19A C19 H19C 109.5 . . ?
H19B C19 H19C 109.5 . . ?
C53 C55 H55A 109.5 . . ?
C53 C55 H55B 109.5 . . ?
H55A C55 H55B 109.5 . . ?
C53 C55 H55C 109.5 . . ?
H55A C55 H55C 109.5 . . ?
H55B C55 H55C 109.5 . . ?
C26 C29 H29A 109.5 . . ?
C26 C29 H29B 109.5 . . ?
H29A C29 H29B 109.5 . . ?
C26 C29 H29C 109.5 . . ?
H29A C29 H29C 109.5 . . ?
H29B C29 H29C 109.5 . . ?
C53 C54 H54A 109.5 . . ?
C53 C54 H54B 109.5 . . ?
H54A C54 H54B 109.5 . . ?
C53 C54 H54C 109.5 . . ?
H54A C54 H54C 109.5 . . ?
H54B C54 H54C 109.5 . . ?
C49 C51 H51A 109.5 . . ?
C49 C51 H51B 109.4 . . ?
H51A C51 H51B 109.5 . . ?
C49 C51 H51C 109.5 . . ?
H51A C51 H51C 109.5 . . ?
H51B C51 H51C 109.5 . . ?
C49 C50 H50A 109.5 . . ?
C49 C50 H50B 109.5 . . ?
H50A C50 H50B 109.5 . . ?
C49 C50 H50C 109.5 . . ?
H50A C50 H50C 109.5 . . ?
H50B C50 H50C 109.5 . . ?
C53 C56 H56A 109.5 . . ?
C53 C56 H56B 109.5 . . ?
H56A C56 H56B 109.5 . . ?
C53 C56 H56C 109.5 . . ?
H56A C56 H56C 109.5 . . ?
H56B C56 H56C 109.5 . . ?
O6 Na1 O1 113.9(2) . . ?
O6 Na1 O5 156.1(2) . . ?
O1 Na1 O5 69.08(17) . . ?
O6 Na1 O4 112.9(2) . . ?
O1 Na1 O4 133.1(2) . . ?
O5 Na1 O4 68.24(17) . . ?
O6 Na1 C1 88.7(2) . . ?
O1 Na1 C1 25.51(17) . . ?
O5 Na1 C1 90.38(19) . . ?
O4 Na1 C1 158.0(2) . . ?
O6 Na1 Al1 143.9(2) . . ?
O1 Na1 Al1 34.92(12) . . ?
O5 Na1 Al1 34.17(11) . . ?
O4 Na1 Al1 100.43(16) . . ?
C1 Na1 Al1 57.58(15) . . ?
O6 Na1 Al2 144.4(2) . . ?
O1 Na1 Al2 99.81(15) . . ?
O5 Na1 Al2 33.67(12) . . ?
O4 Na1 Al2 34.82(13) . . ?
C1 Na1 Al2 123.34(17) . . ?
Al1 Na1 Al2 65.81(8) . . ?
O6 Na1 C59 86.0(3) . . ?
O1 Na1 C59 120.3(2) . . ?
O5 Na1 C59 113.6(2) . . ?
O4 Na1 C59 63.2(2) . . ?
C1 Na1 C59 125.4(2) . . ?
Al1 Na1 C59 122.8(2) . . ?
Al2 Na1 C59 86.6(2) . . ?
O7 Na2 O5 154.0(3) . . ?
O7 Na2 O3 107.8(3) . . ?
O5 Na2 O3 68.51(18) . . ?
O7 Na2 O2 117.0(3) . . ?
O5 Na2 O2 68.80(17) . . ?
O3 Na2 O2 134.8(2) . . ?
O7 Na2 Al1 148.0(2) . . ?
O5 Na2 Al1 34.05(12) . . ?
O3 Na2 Al1 100.38(16) . . ?
O2 Na2 Al1 35.11(13) . . ?
O7 Na2 C13 92.3(3) . . ?
O5 Na2 C13 89.14(19) . . ?
O3 Na2 C13 157.6(2) . . ?
O2 Na2 C13 24.93(17) . . ?
Al1 Na2 C13 57.77(15) . . ?
O7 Na2 Al2 138.3(2) . . ?
O5 Na2 Al2 33.44(12) . . ?
O3 Na2 Al2 35.12(13) . . ?
O2 Na2 Al2 100.83(16) . . ?
Al1 Na2 Al2 65.78(8) . . ?
C13 Na2 Al2 122.53(17) . . ?
C61 O6 C62 106.4(6) . . ?
C61 O6 Na1 126.6(6) . . ?
C62 O6 Na1 126.9(5) . . ?
O6 C61 C64 106.2(8) . . ?
O6 C61 H61A 110.5 . . ?
C64 C61 H61A 110.5 . . ?
O6 C61 H61B 110.5 . . ?
C64 C61 H61B 110.5 . . ?
H61A C61 H61B 108.7 . . ?
O6 C62 C63 105.7(8) . . ?
O6 C62 H62A 110.6 . . ?
C63 C62 H62A 110.6 . . ?
O6 C62 H62B 110.6 . . ?
C63 C62 H62B 110.6 . . ?
H62A C62 H62B 108.7 . . ?
C64 C63 C62 106.5(9) . . ?
C64 C63 H63A 110.4 . . ?
C62 C63 H63A 110.4 . . ?
C64 C63 H63B 110.4 . . ?
C62 C63 H63B 110.4 . . ?
H63A C63 H63B 108.6 . . ?
C66 O7 C65 107.5(8) . . ?
C66 O7 Na2 124.6(7) . . ?
C65 O7 Na2 127.8(7) . . ?
O7 C65 C68 105.3(11) . . ?
O7 C65 H65A 110.7 . . ?
C68 C65 H65A 110.7 . . ?
O7 C65 H65B 110.7 . . ?
C68 C65 H65B 110.7 . . ?
H65A C65 H65B 108.8 . . ?
C61 C64 C63 105.8(9) . . ?
C61 C64 H64A 110.6 . . ?
C63 C64 H64A 110.6 . . ?
C61 C64 H64B 110.6 . . ?
C63 C64 H64B 110.6 . . ?
H64A C64 H64B 108.7 . . ?
C67 C66 O7 112.4(11) . . ?
C67 C66 H66A 109.1 . . ?
O7 C66 H66A 109.1 . . ?
C67 C66 H66B 109.1 . . ?
O7 C66 H66B 109.1 . . ?
H66A C66 H66B 107.9 . . ?
C38 C71 H71A 109.5 . . ?
C38 C71 H71B 109.5 . . ?
H71A C71 H71B 109.5 . . ?
C38 C71 H71C 109.5 . . ?
H71A C71 H71C 109.5 . . ?
H71B C71 H71C 109.5 . . ?
Al2 C70 H70A 109.5 . . ?
Al2 C70 H70B 109.5 . . ?
H70A C70 H70B 109.5 . . ?
Al2 C70 H70C 109.5 . . ?
H70A C70 H70C 109.5 . . ?
H70B C70 H70C 109.5 . . ?
C66 C67 C68 105.4(12) . . ?
C66 C67 H67A 110.7 . . ?
C68 C67 H67A 110.7 . . ?
C66 C67 H67B 110.7 . . ?
C68 C67 H67B 110.7 . . ?
H67A C67 H67B 108.8 . . ?
C65 C68 C67 107.6(12) . . ?
C65 C68 H68A 110.2 . . ?
C67 C68 H68A 110.2 . . ?
C65 C68 H68B 110.2 . . ?
C67 C68 H68B 110.2 . . ?
H68A C68 H68B 108.5 . . ?
C49 C52 H52A 109.5 . . ?
C49 C52 H52B 109.5 . . ?
H52A C52 H52B 109.5 . . ?
C49 C52 H52C 109.5 . . ?
H52A C52 H52C 109.5 . . ?
H52B C52 H52C 109.5 . . ?

loop_
_geom_bond_atom_site_label_1
_geom_bond_atom_site_label_2
_geom_bond_distance
_geom_bond_site_symmetry_2
_geom_bond_publ_flag
Al1 O5 1.732(5) . ?
Al1 O1 1.766(5) . ?
Al1 O2 1.768(5) . ?
Al1 C31 1.938(8) . ?
Al1 Na2 3.072(4) . ?
Al1 Na1 3.074(4) . ?
Al2 O5 1.723(5) . ?
Al2 O4 1.770(6) . ?
Al2 O3 1.785(6) . ?
Al2 C70 1.960(8) . ?
Al2 Na1 3.092(4) . ?
Al2 Na2 3.096(4) . ?
O2 C13 1.351(8) . ?
O2 Na2 2.453(6) . ?
O5 Na2 2.342(6) . ?
O5 Na1 2.397(6) . ?
O1 C1 1.361(8) . ?
O1 Na1 2.373(5) . ?
O4 C44 1.353(8) . ?
O4 Na1 2.418(6) . ?
O3 C32 1.369(8) . ?
O3 Na2 2.417(6) . ?
C7 C6 1.521(9) . ?
C7 C30 1.527(9) . ?
C7 C8 1.531(9) . ?
C7 H7A 0.9800 . ?
C9 C10 1.368(9) . ?
C9 C8 1.382(9) . ?
C9 H9A 0.9300 . ?
C8 C13 1.411(9) . ?
C2 C3 1.371(9) . ?
C2 C1 1.410(9) . ?
C2 C14 1.536(10) . ?
C12 C11 1.387(10) . ?
C12 C13 1.418(10) . ?
C12 C26 1.547(10) . ?
C13 Na2 3.094(8) . ?
C43 C44 1.407(10) . ?
C43 C42 1.409(10) . ?
C43 C57 1.529(10) . ?
C1 C6 1.399(10) . ?
C1 Na1 3.041(8) . ?
C32 C33 1.389(10) . ?
C32 C37 1.394(10) . ?
C33 C34 1.392(10) . ?
C33 C45 1.558(11) . ?
C38 C39 1.526(10) . ?
C38 C37 1.533(10) . ?
C38 C71 1.539(10) . ?
C38 H38A 0.9800 . ?
C11 C10 1.401(10) . ?
C11 H11A 0.9300 . ?
C6 C5 1.393(10) . ?
C37 C36 1.376(10) . ?
C10 C22 1.516(10) . ?
C59 C57 1.529(10) . ?
C59 Na1 3.106(9) . ?
C59 H59A 0.9600 . ?
C59 H59B 0.9600 . ?
C59 H59C 0.9600 . ?
C14 C16 1.529(10) . ?
C14 C15 1.541(10) . ?
C14 C17 1.546(11) . ?
C22 C25 1.512(11) . ?
C22 C23 1.527(10) . ?
C22 C24 1.541(11) . ?
C4 C5 1.381(10) . ?
C4 C3 1.401(10) . ?
C4 C18 1.525(10) . ?
C40 C41 1.378(10) . ?
C40 C39 1.386(10) . ?
C40 H40A 0.9300 . ?
C41 C42 1.375(10) . ?
C41 C53 1.549(11) . ?
C57 C60 1.537(12) . ?
C57 C58 1.545(11) . ?
C26 C27 1.521(11) . ?
C26 C29 1.536(11) . ?
C26 C28 1.545(11) . ?
C35 C36 1.368(10) . ?
C35 C34 1.404(11) . ?
C35 C49 1.527(11) . ?
C34 H34A 0.9300 . ?
C42 H42A 0.9300 . ?
C44 C39 1.394(10) . ?
C5 H5A 0.9300 . ?
C18 C20 1.508(12) . ?
C18 C19 1.511(12) . ?
C18 C21 1.536(12) . ?
C3 H3A 0.9300 . ?
C36 H36A 0.9300 . ?
C30 H30A 0.9600 . ?
C30 H30B 0.9600 . ?
C30 H30C 0.9600 . ?
C53 C56 1.503(13) . ?
C53 C54 1.523(13) . ?
C53 C55 1.542(13) . ?
C23 H23A 0.9600 . ?
C23 H23B 0.9600 . ?
C23 H23C 0.9600 . ?
C24 H24A 0.9600 . ?
C24 H24B 0.9600 . ?
C24 H24C 0.9600 . ?
C27 H27A 0.9600 . ?
C27 H27B 0.9600 . ?
C27 H27C 0.9600 . ?
C45 C48 1.516(12) . ?
C45 C47 1.525(12) . ?
C45 C46 1.532(13) . ?
C17 H17A 0.9600 . ?
C17 H17B 0.9600 . ?
C17 H17C 0.9600 . ?
C15 H15A 0.9600 . ?
C15 H15B 0.9600 . ?
C15 H15C 0.9600 . ?
C31 H31A 0.9600 . ?
C31 H31B 0.9600 . ?
C31 H31C 0.9600 . ?
C60 H60A 0.9600 . ?
C60 H60B 0.9600 . ?
C60 H60C 0.9600 . ?
C16 H16A 0.9600 . ?
C16 H16B 0.9600 . ?
C16 H16C 0.9600 . ?
C25 H25A 0.9600 . ?
C25 H25B 0.9600 . ?
C25 H25C 0.9600 . ?
C28 H28A 0.9600 . ?
C28 H28B 0.9600 . ?
C28 H28C 0.9600 . ?
C46 H46A 0.9600 . ?
C46 H46B 0.9600 . ?
C46 H46C 0.9600 . ?
C20 H20A 0.9600 . ?
C20 H20B 0.9600 . ?
C20 H20C 0.9600 . ?
C49 C51 1.376(14) . ?
C49 C50 1.427(14) . ?
C49 C52 1.65(2) . ?
C21 H21A 0.9600 . ?
C21 H21B 0.9600 . ?
C21 H21C 0.9600 . ?
C47 H47A 0.9600 . ?
C47 H47B 0.9600 . ?
C47 H47C 0.9600 . ?
C58 H58A 0.9600 . ?
C58 H58B 0.9600 . ?
C58 H58C 0.9600 . ?
C48 H48A 0.9600 . ?
C48 H48B 0.9600 . ?
C48 H48C 0.9600 . ?
C19 H19A 0.9600 . ?
C19 H19B 0.9600 . ?
C19 H19C 0.9600 . ?
C55 H55A 0.9600 . ?
C55 H55B 0.9600 . ?
C55 H55C 0.9600 . ?
C29 H29A 0.9600 . ?
C29 H29B 0.9600 . ?
C29 H29C 0.9600 . ?
C54 H54A 0.9600 . ?
C54 H54B 0.9600 . ?
C54 H54C 0.9600 . ?
C51 H51A 0.9600 . ?
C51 H51B 0.9600 . ?
C51 H51C 0.9600 . ?
C50 H50A 0.9600 . ?
C50 H50B 0.9600 . ?
C50 H50C 0.9600 . ?
C56 H56A 0.9600 . ?
C56 H56B 0.9600 . ?
C56 H56C 0.9600 . ?
Na1 O6 2.279(6) . ?
Na2 O7 2.277(7) . ?
O6 C61 1.423(10) . ?
O6 C62 1.438(9) . ?
C61 C64 1.439(13) . ?
C61 H61A 0.9700 . ?
C61 H61B 0.9700 . ?
C62 C63 1.486(12) . ?
C62 H62A 0.9700 . ?
C62 H62B 0.9700 . ?
C63 C64 1.451(13) . ?
C63 H63A 0.9700 . ?
C63 H63B 0.9700 . ?
O7 C66 1.398(13) . ?
O7 C65 1.416(11) . ?
C65 C68 1.450(16) . ?
C65 H65A 0.9700 . ?
C65 H65B 0.9700 . ?
C64 H64A 0.9700 . ?
C64 H64B 0.9700 . ?
C66 C67 1.357(14) . ?
C66 H66A 0.9700 . ?
C66 H66B 0.9700 . ?
C71 H71A 0.9600 . ?
C71 H71B 0.9600 . ?
C71 H71C 0.9600 . ?
C70 H70A 0.9600 . ?
C70 H70B 0.9600 . ?
C70 H70C 0.9600 . ?
C67 C68 1.454(17) . ?
C67 H67A 0.9700 . ?
C67 H67B 0.9700 . ?
C68 H68A 0.9700 . ?
C68 H68B 0.9700 . ?
C52 H52A 0.9600 . ?
C52 H52B 0.9600 . ?
C52 H52C 0.9600 . ?

loop_
_geom_torsion_atom_site_label_1
_geom_torsion_atom_site_label_2
_geom_torsion_atom_site_label_3
_geom_torsion_atom_site_label_4
_geom_torsion
_geom_torsion_site_symmetry_1
_geom_torsion_site_symmetry_2
_geom_torsion_site_symmetry_3
_geom_torsion_site_symmetry_4
_geom_torsion_publ_flag
O5 Al1 O2 C13 -112.0(8) . . . . ?
O1 Al1 O2 C13 -4.2(9) . . . . ?
C31 Al1 O2 C13 125.1(8) . . . . ?
Na2 Al1 O2 C13 -120.5(9) . . . . ?
Na1 Al1 O2 C13 -60.5(9) . . . . ?
O5 Al1 O2 Na2 8.4(2) . . . . ?
O1 Al1 O2 Na2 116.2(2) . . . . ?
C31 Al1 O2 Na2 -114.4(3) . . . . ?
Na1 Al1 O2 Na2 60.0(2) . . . . ?
O4 Al2 O5 Al1 -118.9(6) . . . . ?
O3 Al2 O5 Al1 124.0(6) . . . . ?
C70 Al2 O5 Al1 0.8(8) . . . . ?
Na1 Al2 O5 Al1 -111.6(7) . . . . ?
Na2 Al2 O5 Al1 120.7(7) . . . . ?
O4 Al2 O5 Na2 120.3(2) . . . . ?
O3 Al2 O5 Na2 3.2(3) . . . . ?
C70 Al2 O5 Na2 -119.9(4) . . . . ?
Na1 Al2 O5 Na2 127.7(3) . . . . ?
O4 Al2 O5 Na1 -7.3(3) . . . . ?
O3 Al2 O5 Na1 -124.4(2) . . . . ?
C70 Al2 O5 Na1 112.4(4) . . . . ?
Na2 Al2 O5 Na1 -127.7(3) . . . . ?
O1 Al1 O5 Al2 113.0(6) . . . . ?
O2 Al1 O5 Al2 -129.9(6) . . . . ?
C31 Al1 O5 Al2 -9.2(8) . . . . ?
Na2 Al1 O5 Al2 -121.0(7) . . . . ?
Na1 Al1 O5 Al2 111.8(7) . . . . ?
O1 Al1 O5 Na2 -126.0(2) . . . . ?
O2 Al1 O5 Na2 -8.9(3) . . . . ?
C31 Al1 O5 Na2 111.8(3) . . . . ?
Na1 Al1 O5 Na2 -127.2(2) . . . . ?
O1 Al1 O5 Na1 1.2(2) . . . . ?
O2 Al1 O5 Na1 118.3(2) . . . . ?
C31 Al1 O5 Na1 -121.0(3) . . . . ?
Na2 Al1 O5 Na1 127.2(2) . . . . ?
O5 Al1 O1 C1 120.8(7) . . . . ?
O2 Al1 O1 C1 12.8(8) . . . . ?
C31 Al1 O1 C1 -115.8(7) . . . . ?
Na2 Al1 O1 C1 72.9(7) . . . . ?
Na1 Al1 O1 C1 122.0(7) . . . . ?
O5 Al1 O1 Na1 -1.2(2) . . . . ?
O2 Al1 O1 Na1 -109.1(2) . . . . ?
C31 Al1 O1 Na1 122.2(3) . . . . ?
Na2 Al1 O1 Na1 -49.1(3) . . . . ?
O5 Al2 O4 C44 -127.9(9) . . . . ?
O3 Al2 O4 C44 -22.0(10) . . . . ?
C70 Al2 O4 C44 108.2(9) . . . . ?
Na1 Al2 O4 C44 -135.2(10) . . . . ?
Na2 Al2 O4 C44 -79.6(9) . . . . ?
O5 Al2 O4 Na1 7.2(3) . . . . ?
O3 Al2 O4 Na1 113.2(2) . . . . ?
C70 Al2 O4 Na1 -116.6(3) . . . . ?
Na2 Al2 O4 Na1 55.5(2) . . . . ?
O5 Al2 O3 C32 141.1(7) . . . . ?
O4 Al2 O3 C32 34.1(7) . . . . ?
C70 Al2 O3 C32 -94.3(7) . . . . ?
Na1 Al2 O3 C32 92.2(7) . . . . ?
Na2 Al2 O3 C32 144.2(7) . . . . ?
O5 Al2 O3 Na2 -3.1(2) . . . . ?
O4 Al2 O3 Na2 -110.1(3) . . . . ?
C70 Al2 O3 Na2 121.6(3) . . . . ?
Na1 Al2 O3 Na2 -52.0(2) . . . . ?
C10 C9 C8 C13 -1.2(11) . . . . ?
C10 C9 C8 C7 179.0(7) . . . . ?
C6 C7 C8 C9 87.3(8) . . . . ?
C30 C7 C8 C9 -41.3(9) . . . . ?
C6 C7 C8 C13 -92.5(8) . . . . ?
C30 C7 C8 C13 138.9(7) . . . . ?
Al1 O2 C13 C8 38.3(12) . . . . ?
Na2 O2 C13 C8 -78.5(7) . . . . ?
Al1 O2 C13 C12 -145.7(7) . . . . ?
Na2 O2 C13 C12 97.5(6) . . . . ?
Al1 O2 C13 Na2 116.8(8) . . . . ?
C9 C8 C13 O2 176.5(6) . . . . ?
C7 C8 C13 O2 -3.7(10) . . . . ?
C9 C8 C13 C12 0.5(10) . . . . ?
C7 C8 C13 C12 -179.7(6) . . . . ?
C9 C8 C13 Na2 126.6(6) . . . . ?
C7 C8 C13 Na2 -53.6(6) . . . . ?
C11 C12 C13 O2 -175.9(6) . . . . ?
C26 C12 C13 O2 6.2(11) . . . . ?
C11 C12 C13 C8 0.1(10) . . . . ?
C26 C12 C13 C8 -177.8(7) . . . . ?
C11 C12 C13 Na2 -119.8(6) . . . . ?
C26 C12 C13 Na2 62.2(8) . . . . ?
Al1 O1 C1 C6 -46.3(10) . . . . ?
Na1 O1 C1 C6 72.2(7) . . . . ?
Al1 O1 C1 C2 139.0(6) . . . . ?
Na1 O1 C1 C2 -102.5(6) . . . . ?
Al1 O1 C1 Na1 -118.5(7) . . . . ?
C3 C2 C1 O1 178.5(6) . . . . ?
C14 C2 C1 O1 -1.7(10) . . . . ?
C3 C2 C1 C6 3.9(10) . . . . ?
C14 C2 C1 C6 -176.3(7) . . . . ?
C3 C2 C1 Na1 122.3(6) . . . . ?
C14 C2 C1 Na1 -57.9(8) . . . . ?
Al2 O3 C32 C33 125.2(7) . . . . ?
Na2 O3 C32 C33 -98.6(7) . . . . ?
Al2 O3 C32 C37 -57.5(10) . . . . ?
Na2 O3 C32 C37 78.7(8) . . . . ?
O3 C32 C33 C34 -178.7(7) . . . . ?
C37 C32 C33 C34 4.0(12) . . . . ?
O3 C32 C33 C45 0.8(12) . . . . ?
C37 C32 C33 C45 -176.5(8) . . . . ?
C13 C12 C11 C10 -0.2(11) . . . . ?
C26 C12 C11 C10 177.8(7) . . . . ?
O1 C1 C6 C5 -179.7(6) . . . . ?
C2 C1 C6 C5 -5.0(10) . . . . ?
Na1 C1 C6 C5 -133.6(6) . . . . ?
O1 C1 C6 C7 -0.4(10) . . . . ?
C2 C1 C6 C7 174.2(6) . . . . ?
Na1 C1 C6 C7 45.7(7) . . . . ?
C30 C7 C6 C5 48.6(9) . . . . ?
C8 C7 C6 C5 -79.2(8) . . . . ?
C30 C7 C6 C1 -130.7(7) . . . . ?
C8 C7 C6 C1 101.5(8) . . . . ?
O3 C32 C37 C36 177.9(7) . . . . ?
C33 C32 C37 C36 -4.7(11) . . . . ?
O3 C32 C37 C38 -3.0(10) . . . . ?
C33 C32 C37 C38 174.4(7) . . . . ?
C39 C38 C37 C36 -76.2(9) . . . . ?
C71 C38 C37 C36 52.1(9) . . . . ?
C39 C38 C37 C32 104.7(8) . . . . ?
C71 C38 C37 C32 -127.0(8) . . . . ?
C8 C9 C10 C11 1.1(11) . . . . ?
C8 C9 C10 C22 -178.5(7) . . . . ?
C12 C11 C10 C9 -0.4(11) . . . . ?
C12 C11 C10 C22 179.2(7) . . . . ?
C3 C2 C14 C16 -2.2(10) . . . . ?
C1 C2 C14 C16 178.0(7) . . . . ?
C3 C2 C14 C15 -122.2(8) . . . . ?
C1 C2 C14 C15 58.0(9) . . . . ?
C3 C2 C14 C17 117.4(8) . . . . ?
C1 C2 C14 C17 -62.5(9) . . . . ?
C9 C10 C22 C25 54.6(10) . . . . ?
C11 C10 C22 C25 -125.0(9) . . . . ?
C9 C10 C22 C23 175.6(7) . . . . ?
C11 C10 C22 C23 -4.0(11) . . . . ?
C9 C10 C22 C24 -66.0(9) . . . . ?
C11 C10 C22 C24 114.4(8) . . . . ?
C39 C40 C41 C42 1.2(12) . . . . ?
C39 C40 C41 C53 177.3(8) . . . . ?
C44 C43 C57 C59 -51.3(10) . . . . ?
C42 C43 C57 C59 129.0(8) . . . . ?
C44 C43 C57 C60 68.5(9) . . . . ?
C42 C43 C57 C60 -111.2(8) . . . . ?
C44 C43 C57 C58 -172.6(7) . . . . ?
C42 C43 C57 C58 7.7(11) . . . . ?
Na1 C59 C57 C43 19.1(9) . . . . ?
Na1 C59 C57 C60 -100.7(7) . . . . ?
Na1 C59 C57 C58 143.5(6) . . . . ?
C11 C12 C26 C27 -115.6(8) . . . . ?
C13 C12 C26 C27 62.3(10) . . . . ?
C11 C12 C26 C29 5.0(12) . . . . ?
C13 C12 C26 C29 -177.1(8) . . . . ?
C11 C12 C26 C28 123.4(8) . . . . ?
C13 C12 C26 C28 -58.7(10) . . . . ?
C32 C33 C34 C35 -1.0(13) . . . . ?
C45 C33 C34 C35 179.6(8) . . . . ?
C36 C35 C34 C33 -1.4(13) . . . . ?
C49 C35 C34 C33 180.0(9) . . . . ?
C40 C41 C42 C43 0.0(12) . . . . ?
C53 C41 C42 C43 -176.1(8) . . . . ?
C44 C43 C42 C41 1.3(11) . . . . ?
C57 C43 C42 C41 -179.0(7) . . . . ?
Al2 O4 C44 C39 43.7(12) . . . . ?
Na1 O4 C44 C39 -88.2(6) . . . . ?
Al2 O4 C44 C43 -140.6(7) . . . . ?
Na1 O4 C44 C43 87.5(7) . . . . ?
C42 C43 C44 O4 -179.4(6) . . . . ?
C57 C43 C44 O4 0.9(11) . . . . ?
C42 C43 C44 C39 -3.8(10) . . . . ?
C57 C43 C44 C39 176.5(7) . . . . ?
C41 C40 C39 C44 -3.7(11) . . . . ?
C41 C40 C39 C38 177.8(7) . . . . ?
O4 C44 C39 C40 -179.4(6) . . . . ?
C43 C44 C39 C40 5.0(10) . . . . ?
O4 C44 C39 C38 -0.8(10) . . . . ?
C43 C44 C39 C38 -176.5(6) . . . . ?
C37 C38 C39 C40 87.3(8) . . . . ?
C71 C38 C39 C40 -40.3(10) . . . . ?
C37 C38 C39 C44 -91.2(8) . . . . ?
C71 C38 C39 C44 141.2(7) . . . . ?
C3 C4 C5 C6 -1.2(11) . . . . ?
C18 C4 C5 C6 179.2(7) . . . . ?
C1 C6 C5 C4 3.7(11) . . . . ?
C7 C6 C5 C4 -175.5(6) . . . . ?
C5 C4 C18 C20 -54.0(11) . . . . ?
C3 C4 C18 C20 126.5(9) . . . . ?
C5 C4 C18 C19 -176.7(9) . . . . ?
C3 C4 C18 C19 3.7(13) . . . . ?
C5 C4 C18 C21 63.2(10) . . . . ?
C3 C4 C18 C21 -116.3(9) . . . . ?
C1 C2 C3 C4 -1.3(11) . . . . ?
C14 C2 C3 C4 178.9(7) . . . . ?
C5 C4 C3 C2 0.0(11) . . . . ?
C18 C4 C3 C2 179.5(7) . . . . ?
C34 C35 C36 C37 0.7(13) . . . . ?
C49 C35 C36 C37 179.3(9) . . . . ?
C32 C37 C36 C35 2.4(12) . . . . ?
C38 C37 C36 C35 -176.8(7) . . . . ?
C42 C41 C53 C56 -9.8(14) . . . . ?
C40 C41 C53 C56 174.4(11) . . . . ?
C42 C41 C53 C54 -135.1(9) . . . . ?
C40 C41 C53 C54 49.1(12) . . . . ?
C42 C41 C53 C55 108.7(10) . . . . ?
C40 C41 C53 C55 -67.1(11) . . . . ?
C32 C33 C45 C48 176.2(9) . . . . ?
C34 C33 C45 C48 -4.4(13) . . . . ?
C32 C33 C45 C47 54.4(11) . . . . ?
C34 C33 C45 C47 -126.2(9) . . . . ?
C32 C33 C45 C46 -63.8(11) . . . . ?
C34 C33 C45 C46 115.6(9) . . . . ?
C36 C35 C49 C51 -143.0(14) . . . . ?
C34 C35 C49 C51 35.6(19) . . . . ?
C36 C35 C49 C50 9.6(17) . . . . ?
C34 C35 C49 C50 -171.8(12) . . . . ?
C36 C35 C49 C52 109.5(12) . . . . ?
C34 C35 C49 C52 -71.8(13) . . . . ?
C1 O1 Na1 O6 9.5(5) . . . . ?
Al1 O1 Na1 O6 155.3(2) . . . . ?
C1 O1 Na1 O5 -144.8(4) . . . . ?
Al1 O1 Na1 O5 0.91(19) . . . . ?
C1 O1 Na1 O4 -170.4(4) . . . . ?
Al1 O1 Na1 O4 -24.6(4) . . . . ?
Al1 O1 Na1 C1 145.8(5) . . . . ?
C1 O1 Na1 Al1 -145.8(5) . . . . ?
C1 O1 Na1 Al2 -158.8(4) . . . . ?
Al1 O1 Na1 Al2 -13.1(2) . . . . ?
C1 O1 Na1 C59 109.3(5) . . . . ?
Al1 O1 Na1 C59 -104.9(3) . . . . ?
Al2 O5 Na1 O6 103.4(6) . . . . ?
Al1 O5 Na1 O6 -103.0(6) . . . . ?
Na2 O5 Na1 O6 -1.0(7) . . . . ?
Al2 O5 Na1 O1 -154.5(2) . . . . ?
Al1 O5 Na1 O1 -0.93(19) . . . . ?
Na2 O5 Na1 O1 101.0(3) . . . . ?
Al2 O5 Na1 O4 5.7(2) . . . . ?
Al1 O5 Na1 O4 159.3(2) . . . . ?
Na2 O5 Na1 O4 -98.8(3) . . . . ?
Al2 O5 Na1 C1 -168.9(2) . . . . ?
Al1 O5 Na1 C1 -15.3(2) . . . . ?
Na2 O5 Na1 C1 86.7(3) . . . . ?
Al2 O5 Na1 Al1 -153.6(3) . . . . ?
Na2 O5 Na1 Al1 102.0(3) . . . . ?
Al1 O5 Na1 Al2 153.6(3) . . . . ?
Na2 O5 Na1 Al2 -104.4(3) . . . . ?
Al2 O5 Na1 C59 -39.5(3) . . . . ?
Al1 O5 Na1 C59 114.1(2) . . . . ?
Na2 O5 Na1 C59 -144.0(3) . . . . ?
C44 O4 Na1 O6 -3.7(5) . . . . ?
Al2 O4 Na1 O6 -159.7(3) . . . . ?
C44 O4 Na1 O1 176.2(4) . . . . ?
Al2 O4 Na1 O1 20.2(4) . . . . ?
C44 O4 Na1 O5 150.5(5) . . . . ?
Al2 O4 Na1 O5 -5.50(19) . . . . ?
C44 O4 Na1 C1 165.1(6) . . . . ?
Al2 O4 Na1 C1 9.1(7) . . . . ?
C44 O4 Na1 Al1 162.2(4) . . . . ?
Al2 O4 Na1 Al1 6.2(2) . . . . ?
C44 O4 Na1 Al2 156.0(6) . . . . ?
C44 O4 Na1 C59 -76.3(5) . . . . ?
Al2 O4 Na1 C59 127.7(3) . . . . ?
O1 C1 Na1 O6 -171.3(4) . . . . ?
C6 C1 Na1 O6 65.6(5) . . . . ?
C2 C1 Na1 O6 -64.8(6) . . . . ?
C6 C1 Na1 O1 -123.1(7) . . . . ?
C2 C1 Na1 O1 106.6(7) . . . . ?
O1 C1 Na1 O5 32.5(4) . . . . ?
C6 C1 Na1 O5 -90.6(5) . . . . ?
C2 C1 Na1 O5 139.1(5) . . . . ?
O1 C1 Na1 O4 19.0(8) . . . . ?
C6 C1 Na1 O4 -104.1(7) . . . . ?
C2 C1 Na1 O4 125.5(7) . . . . ?
O1 C1 Na1 Al1 22.4(3) . . . . ?
C6 C1 Na1 Al1 -100.7(5) . . . . ?
C2 C1 Na1 Al1 129.0(6) . . . . ?
O1 C1 Na1 Al2 25.2(5) . . . . ?
C6 C1 Na1 Al2 -97.9(5) . . . . ?
C2 C1 Na1 Al2 131.8(5) . . . . ?
O1 C1 Na1 C59 -87.2(5) . . . . ?
C6 C1 Na1 C59 149.7(5) . . . . ?
C2 C1 Na1 C59 19.4(7) . . . . ?
O5 Al1 Na1 O6 138.0(4) . . . . ?
O1 Al1 Na1 O6 -40.5(4) . . . . ?
O2 Al1 Na1 O6 57.1(4) . . . . ?
C31 Al1 Na1 O6 -129.6(5) . . . . ?
Na2 Al1 Na1 O6 100.9(4) . . . . ?
O5 Al1 Na1 O1 178.5(3) . . . . ?
O2 Al1 Na1 O1 97.5(3) . . . . ?
C31 Al1 Na1 O1 -89.1(4) . . . . ?
Na2 Al1 Na1 O1 141.3(2) . . . . ?
O1 Al1 Na1 O5 -178.5(3) . . . . ?
O2 Al1 Na1 O5 -81.0(3) . . . . ?
C31 Al1 Na1 O5 92.4(4) . . . . ?
Na2 Al1 Na1 O5 -37.2(2) . . . . ?
O5 Al1 Na1 O4 -19.5(2) . . . . ?
O1 Al1 Na1 O4 162.0(3) . . . . ?
O2 Al1 Na1 O4 -100.5(3) . . . . ?
C31 Al1 Na1 O4 72.9(4) . . . . ?
Na2 Al1 Na1 O4 -56.69(16) . . . . ?
O5 Al1 Na1 C1 161.8(3) . . . . ?
O1 Al1 Na1 C1 -16.7(3) . . . . ?
O2 Al1 Na1 C1 80.8(3) . . . . ?
C31 Al1 Na1 C1 -105.8(4) . . . . ?
Na2 Al1 Na1 C1 124.6(2) . . . . ?
O5 Al1 Na1 Al2 -15.7(2) . . . . ?
O1 Al1 Na1 Al2 165.8(2) . . . . ?
O2 Al1 Na1 Al2 -96.6(2) . . . . ?
C31 Al1 Na1 Al2 76.7(3) . . . . ?
Na2 Al1 Na1 Al2 -52.84(9) . . . . ?
O5 Al1 Na1 C59 -84.2(3) . . . . ?
O1 Al1 Na1 C59 97.3(3) . . . . ?
O2 Al1 Na1 C59 -165.2(3) . . . . ?
C31 Al1 Na1 C59 8.2(4) . . . . ?
Na2 Al1 Na1 C59 -121.4(2) . . . . ?
O5 Al2 Na1 O6 -137.5(4) . . . . ?
O4 Al2 Na1 O6 33.3(4) . . . . ?
O3 Al2 Na1 O6 -63.0(4) . . . . ?
C70 Al2 Na1 O6 124.0(5) . . . . ?
Na2 Al2 Na1 O6 -101.0(3) . . . . ?
O5 Al2 Na1 O1 24.0(2) . . . . ?
O4 Al2 Na1 O1 -165.2(3) . . . . ?
O3 Al2 Na1 O1 98.5(3) . . . . ?
C70 Al2 Na1 O1 -74.5(4) . . . . ?
Na2 Al2 Na1 O1 60.49(16) . . . . ?
O4 Al2 Na1 O5 170.8(3) . . . . ?
O3 Al2 Na1 O5 74.4(3) . . . . ?
C70 Al2 Na1 O5 -98.5(4) . . . . ?
Na2 Al2 Na1 O5 36.5(2) . . . . ?
O5 Al2 Na1 O4 -170.8(3) . . . . ?
O3 Al2 Na1 O4 -96.3(3) . . . . ?
C70 Al2 Na1 O4 90.7(4) . . . . ?
Na2 Al2 Na1 O4 -134.3(2) . . . . ?
O5 Al2 Na1 C1 13.3(3) . . . . ?
O4 Al2 Na1 C1 -175.9(3) . . . . ?
O3 Al2 Na1 C1 87.7(3) . . . . ?
C70 Al2 Na1 C1 -85.2(4) . . . . ?
Na2 Al2 Na1 C1 49.8(2) . . . . ?
O5 Al2 Na1 Al1 15.9(2) . . . . ?
O4 Al2 Na1 Al1 -173.4(2) . . . . ?
O3 Al2 Na1 Al1 90.3(2) . . . . ?
C70 Al2 Na1 Al1 -82.7(3) . . . . ?
Na2 Al2 Na1 Al1 52.33(9) . . . . ?
O5 Al2 Na1 C59 144.2(3) . . . . ?
O4 Al2 Na1 C59 -45.0(3) . . . . ?
O3 Al2 Na1 C59 -141.3(3) . . . . ?
C70 Al2 Na1 C59 45.7(4) . . . . ?
Na2 Al2 Na1 C59 -179.31(18) . . . . ?
C57 C59 Na1 O6 -89.4(6) . . . . ?
C57 C59 Na1 O1 155.2(6) . . . . ?
C57 C59 Na1 O5 76.5(7) . . . . ?
C57 C59 Na1 O4 28.9(6) . . . . ?
C57 C59 Na1 C1 -174.9(6) . . . . ?
C57 C59 Na1 Al1 114.1(6) . . . . ?
C57 C59 Na1 Al2 55.8(6) . . . . ?
Al2 O5 Na2 O7 -89.3(6) . . . . ?
Al1 O5 Na2 O7 115.0(6) . . . . ?
Na1 O5 Na2 O7 14.0(7) . . . . ?
Al2 O5 Na2 O3 -2.5(2) . . . . ?
Al1 O5 Na2 O3 -158.2(3) . . . . ?
Na1 O5 Na2 O3 100.8(3) . . . . ?
Al2 O5 Na2 O2 162.4(3) . . . . ?
Al1 O5 Na2 O2 6.7(2) . . . . ?
Na1 O5 Na2 O2 -94.3(3) . . . . ?
Al2 O5 Na2 Al1 155.7(3) . . . . ?
Na1 O5 Na2 Al1 -101.0(3) . . . . ?
Al2 O5 Na2 C13 177.1(2) . . . . ?
Al1 O5 Na2 C13 21.5(2) . . . . ?
Na1 O5 Na2 C13 -79.5(3) . . . . ?
Al1 O5 Na2 Al2 -155.7(3) . . . . ?
Na1 O5 Na2 Al2 103.3(3) . . . . ?
C32 O3 Na2 O7 4.9(6) . . . . ?
Al2 O3 Na2 O7 155.0(3) . . . . ?
C32 O3 Na2 O5 -147.7(5) . . . . ?
Al2 O3 Na2 O5 2.43(19) . . . . ?
C32 O3 Na2 O2 -167.7(5) . . . . ?
Al2 O3 Na2 O2 -17.6(4) . . . . ?
C32 O3 Na2 Al1 -159.9(5) . . . . ?
Al2 O3 Na2 Al1 -9.8(2) . . . . ?
C32 O3 Na2 C13 -148.5(7) . . . . ?
Al2 O3 Na2 C13 1.6(7) . . . . ?
C32 O3 Na2 Al2 -150.1(6) . . . . ?
C13 O2 Na2 O7 -9.3(5) . . . . ?
Al1 O2 Na2 O7 -158.7(3) . . . . ?
C13 O2 Na2 O5 142.8(4) . . . . ?
Al1 O2 Na2 O5 -6.54(19) . . . . ?
C13 O2 Na2 O3 162.8(4) . . . . ?
Al1 O2 Na2 O3 13.4(4) . . . . ?
C13 O2 Na2 Al1 149.3(5) . . . . ?
Al1 O2 Na2 C13 -149.3(5) . . . . ?
C13 O2 Na2 Al2 152.6(4) . . . . ?
Al1 O2 Na2 Al2 3.2(2) . . . . ?
O5 Al1 Na2 O7 -131.3(5) . . . . ?
O1 Al1 Na2 O7 -57.4(5) . . . . ?
O2 Al1 Na2 O7 37.7(5) . . . . ?
C31 Al1 Na2 O7 132.1(6) . . . . ?
Na1 Al1 Na2 O7 -93.0(5) . . . . ?
O1 Al1 Na2 O5 74.0(3) . . . . ?
O2 Al1 Na2 O5 169.1(3) . . . . ?
C31 Al1 Na2 O5 -96.6(4) . . . . ?
Na1 Al1 Na2 O5 38.3(2) . . . . ?
O5 Al1 Na2 O3 20.6(2) . . . . ?
O1 Al1 Na2 O3 94.5(3) . . . . ?
O2 Al1 Na2 O3 -170.4(3) . . . . ?
C31 Al1 Na2 O3 -76.0(4) . . . . ?
Na1 Al1 Na2 O3 58.91(17) . . . . ?
O5 Al1 Na2 O2 -169.1(3) . . . . ?
O1 Al1 Na2 O2 -95.1(3) . . . . ?
C31 Al1 Na2 O2 94.3(4) . . . . ?
Na1 Al1 Na2 O2 -130.7(2) . . . . ?
O5 Al1 Na2 C13 -154.3(3) . . . . ?
O1 Al1 Na2 C13 -80.4(3) . . . . ?
O2 Al1 Na2 C13 14.7(3) . . . . ?
C31 Al1 Na2 C13 109.1(4) . . . . ?
Na1 Al1 Na2 C13 -116.00(19) . . . . ?
O5 Al1 Na2 Al2 14.4(2) . . . . ?
O1 Al1 Na2 Al2 88.4(2) . . . . ?
O2 Al1 Na2 Al2 -176.5(2) . . . . ?
C31 Al1 Na2 Al2 -82.2(3) . . . . ?
Na1 Al1 Na2 Al2 52.77(9) . . . . ?
O2 C13 Na2 O7 171.7(5) . . . . ?
C8 C13 Na2 O7 -67.6(5) . . . . ?
C12 C13 Na2 O7 62.2(6) . . . . ?
O2 C13 Na2 O5 -34.3(4) . . . . ?
C8 C13 Na2 O5 86.4(5) . . . . ?
C12 C13 Na2 O5 -143.7(5) . . . . ?
O2 C13 Na2 O3 -33.5(8) . . . . ?
C8 C13 Na2 O3 87.2(7) . . . . ?
C12 C13 Na2 O3 -143.0(6) . . . . ?
C8 C13 Na2 O2 120.7(7) . . . . ?
C12 C13 Na2 O2 -109.4(7) . . . . ?
O2 C13 Na2 Al1 -20.3(3) . . . . ?
C8 C13 Na2 Al1 100.5(5) . . . . ?
C12 C13 Na2 Al1 -129.7(6) . . . . ?
O2 C13 Na2 Al2 -32.5(5) . . . . ?
C8 C13 Na2 Al2 88.3(5) . . . . ?
C12 C13 Na2 Al2 -141.9(5) . . . . ?
O5 Al2 Na2 O7 138.7(4) . . . . ?
O4 Al2 Na2 O7 60.8(4) . . . . ?
O3 Al2 Na2 O7 -37.2(4) . . . . ?
C70 Al2 Na2 O7 -128.6(5) . . . . ?
Na1 Al2 Na2 O7 101.0(4) . . . . ?
O4 Al2 Na2 O5 -77.9(3) . . . . ?
O3 Al2 Na2 O5 -175.9(3) . . . . ?
C70 Al2 Na2 O5 92.7(4) . . . . ?
Na1 Al2 Na2 O5 -37.7(2) . . . . ?
O5 Al2 Na2 O3 175.9(3) . . . . ?
O4 Al2 Na2 O3 98.0(3) . . . . ?
C70 Al2 Na2 O3 -91.4(4) . . . . ?
Na1 Al2 Na2 O3 138.2(2) . . . . ?
O5 Al2 Na2 O2 -16.7(2) . . . . ?
O4 Al2 Na2 O2 -94.6(3) . . . . ?
O3 Al2 Na2 O2 167.4(3) . . . . ?
C70 Al2 Na2 O2 76.0(4) . . . . ?
Na1 Al2 Na2 O2 -54.42(16) . . . . ?
O5 Al2 Na2 Al1 -14.7(2) . . . . ?
O4 Al2 Na2 Al1 -92.5(2) . . . . ?
O3 Al2 Na2 Al1 169.4(2) . . . . ?
C70 Al2 Na2 Al1 78.0(4) . . . . ?
Na1 Al2 Na2 Al1 -52.38(9) . . . . ?
O5 Al2 Na2 C13 -3.4(3) . . . . ?
O4 Al2 Na2 C13 -81.3(3) . . . . ?
O3 Al2 Na2 C13 -179.3(3) . . . . ?
C70 Al2 Na2 C13 89.3(4) . . . . ?
Na1 Al2 Na2 C13 -41.1(2) . . . . ?
O1 Na1 O6 C61 -160.1(7) . . . . ?
O5 Na1 O6 C61 -68.0(10) . . . . ?
O4 Na1 O6 C61 19.8(8) . . . . ?
C1 Na1 O6 C61 -156.1(8) . . . . ?
Al1 Na1 O6 C61 -136.2(7) . . . . ?
Al2 Na1 O6 C61 -0.1(9) . . . . ?
C59 Na1 O6 C61 78.4(8) . . . . ?
O1 Na1 O6 C62 15.3(7) . . . . ?
O5 Na1 O6 C62 107.4(8) . . . . ?
O4 Na1 O6 C62 -164.8(6) . . . . ?
C1 Na1 O6 C62 19.4(7) . . . . ?
Al1 Na1 O6 C62 39.3(8) . . . . ?
Al2 Na1 O6 C62 175.3(6) . . . . ?
C59 Na1 O6 C62 -106.2(7) . . . . ?
C62 O6 C61 C64 -31.3(11) . . . . ?
Na1 O6 C61 C64 144.8(8) . . . . ?
C61 O6 C62 C63 21.9(11) . . . . ?
Na1 O6 C62 C63 -154.3(7) . . . . ?
O6 C62 C63 C64 -4.5(13) . . . . ?
O5 Na2 O7 C66 -95.6(13) . . . . ?
O3 Na2 O7 C66 -173.0(11) . . . . ?
O2 Na2 O7 C66 1.1(12) . . . . ?
Al1 Na2 O7 C66 -22.1(14) . . . . ?
C13 Na2 O7 C66 -2.8(12) . . . . ?
Al2 Na2 O7 C66 -151.6(11) . . . . ?
O5 Na2 O7 C65 88.4(11) . . . . ?
O3 Na2 O7 C65 11.0(10) . . . . ?
O2 Na2 O7 C65 -174.8(9) . . . . ?
Al1 Na2 O7 C65 161.9(8) . . . . ?
C13 Na2 O7 C65 -178.8(10) . . . . ?
Al2 Na2 O7 C65 32.4(12) . . . . ?
C66 O7 C65 C68 11.1(18) . . . . ?
Na2 O7 C65 C68 -172.3(11) . . . . ?
O6 C61 C64 C63 28.1(14) . . . . ?
C62 C63 C64 C61 -14.2(15) . . . . ?
C65 O7 C66 C67 -4(2) . . . . ?
Na2 O7 C66 C67 179.3(11) . . . . ?
O7 C66 C67 C68 -5(2) . . . . ?
O7 C65 C68 C67 -14(2) . . . . ?
C66 C67 C68 C65 12(2) . . . . ?
